data_2240625
loop_
_publ_author_name
'Mague, Joel T.'
'Mohamed, Shaaban K.'
'Akkurt, Mehmet'
'Abdelhamid, Antar A.'
'Albayati, Mustafa R.'

_publ_section_title
;
 Crystal structure of
 4-bromo-2-[(<i>E</i>)-<i>N</i>-(2,2,6,6-tetramethylpiperidin-4-yl)carboximidoyl]phenol
 dihydrate
;
_journal_coeditor_code BG2553
_journal_issue 5
_journal_name_full 'Acta Crystallographica Section E'
_journal_page_first o349
_journal_page_last o350
_journal_paper_doi 10.1107/S2056989015007471
_journal_volume 71
_journal_year 2015
_chemical_formula_iupac 'C16 H23 Br N2 O, 2H2 O'
_chemical_formula_moiety 'C16 H23 Br N2 O, 2(H2 O)'
_chemical_formula_sum 'C16 H27 Br N2 O3'
_chemical_formula_weight 375.30
_chemical_name_systematic
'4-Bromo-2-[(<i>E</i>)-<i>N</i>-(2,2,6,6-tetramethylpiperidin-4-yl)carboximidoyl]phenol dihydrate'
_space_group_crystal_system monoclinic
_space_group_IT_number 15
_space_group_name_Hall '-C 2yc'
_space_group_name_H-M_alt 'C 1 2/c 1'
_symmetry_space_group_name_Hall '-C 2yc'
_symmetry_space_group_name_H-M 'C 1 2/c 1'
_atom_sites_solution_hydrogens mixed
_atom_sites_solution_primary direct
_atom_sites_solution_secondary difmap
_audit_creation_method SHELXL-2014/6
_cell_angle_alpha 90
_cell_angle_beta 98.8890(10)
_cell_angle_gamma 90
_cell_formula_units_Z 8
_cell_length_a 39.6126(7)
_cell_length_b 6.04970(10)
_cell_length_c 14.8673(3)
_cell_measurement_reflns_used 9702
_cell_measurement_temperature 150.(2)
_cell_measurement_theta_max 72.0869
_cell_measurement_theta_min 6.0253
_cell_volume 3520.07(11)
_computing_cell_refinement
;
<i>SAINT</i> (Bruker, 2014)
;
_computing_data_collection
;
<i>APEX2</i> (Bruker, 2014)
;
_computing_data_reduction
;
<i>SAINT</i>  (Bruker, 2014)
;
_computing_molecular_graphics
;
<i>DIAMOND</i> (Brandenburg & Putz, 2012)
;
_computing_publication_material
;
<i>SHELXTL</i> (Sheldrick, 2008)
;
_computing_structure_refinement
;
<i>SHELXL2014</i> (Sheldrick, 2015b)
;
_computing_structure_solution
;
<i>SHELXT</i> (Sheldrick, 2015a)
;
_diffrn_ambient_temperature 150(2)
_diffrn_detector_area_resol_mean 10.4167
_diffrn_measured_fraction_theta_full 0.990
_diffrn_measured_fraction_theta_max 0.985
_diffrn_measurement_device_type 'Bruker D8 VENTURE PHOTON 100 CMOS'
_diffrn_measurement_method '\w scans'
_diffrn_radiation_monochromator mirror
_diffrn_radiation_type CuK\a
_diffrn_radiation_wavelength 1.54178
_diffrn_reflns_av_R_equivalents 0.0254
_diffrn_reflns_limit_h_max 45
_diffrn_reflns_limit_h_min -48
_diffrn_reflns_limit_k_max 6
_diffrn_reflns_limit_k_min -7
_diffrn_reflns_limit_l_max 15
_diffrn_reflns_limit_l_min -18
_diffrn_reflns_number 12901
_diffrn_reflns_theta_full 70.000
_diffrn_reflns_theta_max 72.150
_diffrn_reflns_theta_min 6.025
_exptl_absorpt_coefficient_mu 3.299
_exptl_absorpt_correction_T_max 0.77
_exptl_absorpt_correction_T_min 0.54
_exptl_absorpt_correction_type numerical
_exptl_absorpt_process_details
;
(<i>SADABS</i>; Bruker, 2014)
;
_exptl_crystal_colour 'pale yellow'
_exptl_crystal_density_diffrn 1.416
_exptl_crystal_density_method 'not measured'
_exptl_crystal_description column
_exptl_crystal_F_000 1568
_exptl_crystal_size_max 0.335
_exptl_crystal_size_mid 0.094
_exptl_crystal_size_min 0.082
_refine_diff_density_max 0.556
_refine_diff_density_min -0.667
_refine_ls_extinction_method none
_refine_ls_goodness_of_fit_ref 1.095
_refine_ls_hydrogen_treatment constr
_refine_ls_matrix_type full
_refine_ls_number_parameters 204
_refine_ls_number_reflns 3428
_refine_ls_number_restraints 0
_refine_ls_restrained_S_all 1.095
_refine_ls_R_factor_all 0.0346
_refine_ls_R_factor_gt 0.0309
_refine_ls_shift/su_max 0.002
_refine_ls_shift/su_mean 0.000
_refine_ls_structure_factor_coef Fsqd
_refine_ls_weighting_details 'w=1/[\s^2^(Fo^2^)+(0.0323P)^2^+4.9527P] where P=(Fo^2^+2Fc^2^)/3'
_refine_ls_weighting_scheme calc
_refine_ls_wR_factor_gt 0.0744
_refine_ls_wR_factor_ref 0.0769
_reflns_number_gt 3113
_reflns_number_total 3428
_reflns_threshold_expression I>2\s(I)
_cod_data_source_file bg2553sup1.cf
_cod_data_source_block I
_cod_database_code 2240625
_shelx_space_group_comment
;
The symmetry employed for this shelxl refinement is uniquely defined
by the following loop, which should always be used as a source of
symmetry information in preference to the above space-group names.
They are only intended as comments.
;
_shelx_estimated_absorpt_t_min 0.405
_shelx_estimated_absorpt_t_max 0.774
_shelxl_version_number 2014/6

loop_
_space_group_symop_operation_xyz
'x, y, z'
'-x, y, -z+1/2'
'x+1/2, y+1/2, z'
'-x+1/2, y+1/2, -z+1/2'
'-x, -y, -z'
'x, -y, z-1/2'
'-x+1/2, -y+1/2, -z'
'x+1/2, -y+1/2, z-1/2'

loop_
_atom_site_type_symbol
_atom_site_label
_atom_site_fract_x
_atom_site_fract_y
_atom_site_fract_z
_atom_site_U_iso_or_equiv
_atom_site_adp_type
_atom_site_calc_flag
_atom_site_occupancy
_atom_site_disorder_assembly
_atom_site_disorder_group
Br Br1 0.82893(2) 0.47282(5) 0.33146(2) 0.04137(10) Uani d 1 . .
O O1 0.69904(4) 0.0570(2) 0.41569(10) 0.0300(3) Uani d 1 . .
H H1A 0.6835 0.1527 0.4080 0.056(9) Uiso d 1 . .
N N1 0.66823(4) 0.4316(3) 0.36510(11) 0.0236(3) Uani d 1 . .
N N2 0.56827(4) 0.6877(2) 0.37146(10) 0.0191(3) Uani d 1 . .
H H2A 0.5586 0.5638 0.3912 0.023 Uiso d 1 . .
C C1 0.72738(5) 0.3664(3) 0.35750(12) 0.0224(4) Uani d 1 . .
C C2 0.72757(5) 0.1514(3) 0.39411(12) 0.0251(4) Uani d 1 . .
C C3 0.75833(6) 0.0340(3) 0.40982(13) 0.0301(4) Uani d 1 . .
H H3 0.7587 -0.1111 0.4344 0.036 Uiso calc 1 . .
C C4 0.78818(5) 0.1262(4) 0.39007(13) 0.0335(5) Uani d 1 . .
H H4 0.8089 0.0450 0.4008 0.040 Uiso calc 1 . .
C C5 0.78768(5) 0.3385(4) 0.35440(13) 0.0288(4) Uani d 1 . .
C C6 0.75773(5) 0.4580(3) 0.33731(12) 0.0249(4) Uani d 1 . .
H H6 0.7577 0.6021 0.3119 0.030 Uiso calc 1 . .
C C7 0.69657(5) 0.5031(3) 0.34611(12) 0.0215(4) Uani d 1 . .
H H7 0.6977 0.6497 0.3239 0.026 Uiso calc 1 . .
C C8 0.63930(4) 0.5860(3) 0.35583(12) 0.0210(4) Uani d 1 . .
H H8 0.6465 0.7326 0.3343 0.025 Uiso calc 1 . .
C C9 0.62799(5) 0.6125(3) 0.44904(12) 0.0215(4) Uani d 1 . .
H H9A 0.6469 0.6795 0.4917 0.026 Uiso calc 1 . .
H H9B 0.6233 0.4646 0.4728 0.026 Uiso calc 1 . .
C C10 0.59592(4) 0.7571(3) 0.44580(12) 0.0200(4) Uani d 1 . .
C C11 0.57716(4) 0.6334(3) 0.28012(11) 0.0196(3) Uani d 1 . .
C C12 0.60997(5) 0.4941(3) 0.28757(12) 0.0213(4) Uani d 1 . .
H H12A 0.6049 0.3418 0.3058 0.026 Uiso calc 1 . .
H H12B 0.6173 0.4862 0.2269 0.026 Uiso calc 1 . .
C C13 0.60480(5) 1.0012(3) 0.43633(14) 0.0249(4) Uani d 1 . .
H H13A 0.6170 1.0200 0.3844 0.037 Uiso calc 1 . .
H H13B 0.6193 1.0512 0.4920 0.037 Uiso calc 1 . .
H H13C 0.5837 1.0889 0.4265 0.037 Uiso calc 1 . .
C C14 0.58145(5) 0.7278(3) 0.53433(12) 0.0269(4) Uani d 1 . .
H H14A 0.5617 0.8258 0.5342 0.040 Uiso calc 1 . .
H H14B 0.5990 0.7650 0.5860 0.040 Uiso calc 1 . .
H H14C 0.5743 0.5740 0.5397 0.040 Uiso calc 1 . .
C C15 0.58037(5) 0.8434(3) 0.22423(12) 0.0247(4) Uani d 1 . .
H H15A 0.5606 0.9394 0.2272 0.037 Uiso calc 1 . .
H H15B 0.5811 0.8031 0.1607 0.037 Uiso calc 1 . .
H H15C 0.6014 0.9218 0.2491 0.037 Uiso calc 1 . .
C C16 0.54701(5) 0.4976(3) 0.23218(13) 0.0252(4) Uani d 1 . .
H H16A 0.5435 0.3684 0.2694 0.038 Uiso calc 1 . .
H H16B 0.5519 0.4485 0.1727 0.038 Uiso calc 1 . .
H H16C 0.5263 0.5889 0.2237 0.038 Uiso calc 1 . .
O O2 0.51008(4) 0.9736(2) 0.35246(11) 0.0331(3) Uani d 0.5 A 1
H H2B 0.5278 0.8954 0.3562 0.040 Uiso d 0.5 A 1
H H2C 0.5038 1.0005 0.2970 0.040 Uiso d 0.5 A 1
O O3 0.51664(4) 0.2904(3) 0.49776(11) 0.0399(4) Uani d 0.5 B 1
H H3A 0.5127 0.2158 0.5427 0.048 Uiso d 0.5 B 1
H H3B 0.5124 0.2081 0.4519 0.048 Uiso d 0.5 B 1
O O2A 0.51008(4) 0.9736(2) 0.35246(11) 0.0331(3) Uani d 0.5 C 2
H H2BA 0.5278 0.8954 0.3562 0.040 Uiso d 0.5 C 2
H H2D 0.5105 1.0762 0.3907 0.040 Uiso d 0.5 C 2
O O3A 0.51664(4) 0.2904(3) 0.49776(11) 0.0399(4) Uani d 0.5 D 2
H H3AA 0.5127 0.2158 0.5427 0.048 Uiso d 0.5 D 2
H H3C 0.5069 0.4131 0.5000 0.048 Uiso d 0.5 D 2

loop_
_atom_site_aniso_label
_atom_site_aniso_U_11
_atom_site_aniso_U_22
_atom_site_aniso_U_33
_atom_site_aniso_U_12
_atom_site_aniso_U_13
_atom_site_aniso_U_23
Br1 0.01904(12) 0.06914(19) 0.03582(14) -0.00163(10) 0.00390(9) -0.01717(11)
O1 0.0346(8) 0.0241(7) 0.0318(7) 0.0020(6) 0.0068(6) 0.0023(6)
N1 0.0216(8) 0.0231(8) 0.0259(8) 0.0039(6) 0.0034(6) 0.0019(6)
N2 0.0191(7) 0.0207(7) 0.0184(7) -0.0018(6) 0.0054(5) -0.0001(6)
C1 0.0228(9) 0.0258(9) 0.0183(8) 0.0036(7) 0.0017(6) -0.0033(7)
C2 0.0311(10) 0.0250(9) 0.0186(8) 0.0045(8) 0.0015(7) -0.0035(7)
C3 0.0393(11) 0.0286(10) 0.0215(9) 0.0126(9) 0.0013(8) -0.0015(8)
C4 0.0306(10) 0.0446(12) 0.0234(10) 0.0181(9) -0.0020(8) -0.0067(9)
C5 0.0206(9) 0.0421(12) 0.0227(9) 0.0039(8) 0.0003(7) -0.0109(8)
C6 0.0228(9) 0.0308(10) 0.0207(9) 0.0024(8) 0.0023(7) -0.0047(7)
C7 0.0227(9) 0.0216(9) 0.0202(8) 0.0033(7) 0.0028(7) 0.0020(7)
C8 0.0188(8) 0.0189(8) 0.0257(9) 0.0025(7) 0.0044(7) 0.0041(7)
C9 0.0226(9) 0.0200(8) 0.0211(9) 0.0010(7) 0.0014(7) 0.0017(7)
C10 0.0213(8) 0.0206(9) 0.0181(8) -0.0001(7) 0.0034(6) 0.0003(7)
C11 0.0188(8) 0.0224(9) 0.0182(8) -0.0002(7) 0.0046(6) -0.0001(7)
C12 0.0227(9) 0.0211(9) 0.0206(8) 0.0023(7) 0.0051(7) 0.0007(7)
C13 0.0262(10) 0.0188(9) 0.0288(10) -0.0001(7) 0.0018(7) -0.0007(7)
C14 0.0313(10) 0.0302(10) 0.0201(9) -0.0013(8) 0.0070(7) -0.0011(8)
C15 0.0235(9) 0.0289(10) 0.0226(9) 0.0030(7) 0.0066(7) 0.0055(8)
C16 0.0220(9) 0.0305(10) 0.0232(9) -0.0017(7) 0.0041(7) -0.0048(7)
O2 0.0281(7) 0.0337(8) 0.0376(8) 0.0058(6) 0.0050(6) -0.0057(6)
O3 0.0444(9) 0.0318(8) 0.0450(9) -0.0004(7) 0.0113(7) -0.0064(7)
O2A 0.0281(7) 0.0337(8) 0.0376(8) 0.0058(6) 0.0050(6) -0.0057(6)
O3A 0.0444(9) 0.0318(8) 0.0450(9) -0.0004(7) 0.0113(7) -0.0064(7)

loop_
_atom_type_symbol
_atom_type_description
_atom_type_scat_dispersion_real
_atom_type_scat_dispersion_imag
_atom_type_scat_source
C C 0.0181 0.0091 'International Tables Vol C Tables 4.2.6.8 and 6.1.1.4'
H H 0.0000 0.0000 'International Tables Vol C Tables 4.2.6.8 and 6.1.1.4'
N N 0.0311 0.0180 'International Tables Vol C Tables 4.2.6.8 and 6.1.1.4'
O O 0.0492 0.0322 'International Tables Vol C Tables 4.2.6.8 and 6.1.1.4'
Br Br -0.6763 1.2805 'International Tables Vol C Tables 4.2.6.8 and 6.1.1.4'

loop_
_geom_angle_atom_site_label_1
_geom_angle_atom_site_label_2
_geom_angle_atom_site_label_3
_geom_angle
C2 O1 H1A 107.4
C7 N1 C8 117.69(15)
C10 N2 C11 119.17(13)
C10 N2 H2A 106.8
C11 N2 H2A 106.4
C6 C1 C2 119.71(17)
C6 C1 C7 118.73(17)
C2 C1 C7 121.42(17)
O1 C2 C3 119.07(18)
O1 C2 C1 121.87(17)
C3 C2 C1 119.06(19)
C4 C3 C2 120.81(19)
C4 C3 H3 119.6
C2 C3 H3 119.6
C3 C4 C5 119.57(18)
C3 C4 H4 120.2
C5 C4 H4 120.2
C6 C5 C4 121.09(19)
C6 C5 Br1 118.76(17)
C4 C5 Br1 120.12(15)
C5 C6 C1 119.75(19)
C5 C6 H6 120.1
C1 C6 H6 120.1
N1 C7 C1 122.01(17)
N1 C7 H7 119.0
C1 C7 H7 119.0
N1 C8 C12 109.52(15)
N1 C8 C9 108.38(14)
C12 C8 C9 109.97(14)
N1 C8 H8 109.6
C12 C8 H8 109.6
C9 C8 H8 109.6
C8 C9 C10 112.81(14)
C8 C9 H9A 109.0
C10 C9 H9A 109.0
C8 C9 H9B 109.0
C10 C9 H9B 109.0
H9A C9 H9B 107.8
N2 C10 C14 106.03(14)
N2 C10 C13 110.90(14)
C14 C10 C13 108.29(15)
N2 C10 C9 111.84(14)
C14 C10 C9 109.03(15)
C13 C10 C9 110.57(15)
N2 C11 C16 105.38(14)
N2 C11 C15 111.20(14)
C16 C11 C15 108.43(15)
N2 C11 C12 111.77(14)
C16 C11 C12 109.21(15)
C15 C11 C12 110.66(14)
C8 C12 C11 113.38(14)
C8 C12 H12A 108.9
C11 C12 H12A 108.9
C8 C12 H12B 108.9
C11 C12 H12B 108.9
H12A C12 H12B 107.7
C10 C13 H13A 109.5
C10 C13 H13B 109.5
H13A C13 H13B 109.5
C10 C13 H13C 109.5
H13A C13 H13C 109.5
H13B C13 H13C 109.5
C10 C14 H14A 109.5
C10 C14 H14B 109.5
H14A C14 H14B 109.5
C10 C14 H14C 109.5
H14A C14 H14C 109.5
H14B C14 H14C 109.5
C11 C15 H15A 109.5
C11 C15 H15B 109.5
H15A C15 H15B 109.5
C11 C15 H15C 109.5
H15A C15 H15C 109.5
H15B C15 H15C 109.5
C11 C16 H16A 109.5
C11 C16 H16B 109.5
H16A C16 H16B 109.5
C11 C16 H16C 109.5
H16A C16 H16C 109.5
H16B C16 H16C 109.5
H2B O2 H2C 106.9
H3A O3 H3B 106.7
H2BA O2A H2D 116.2
H3AA O3A H3C 107.5

loop_
_geom_bond_atom_site_label_1
_geom_bond_atom_site_label_2
_geom_bond_distance
Br1 C5 1.902(2)
O1 C2 1.348(2)
O1 H1A 0.8400
N1 C7 1.275(2)
N1 C8 1.468(2)
N2 C10 1.491(2)
N2 C11 1.491(2)
N2 H2A 0.9099
C1 C6 1.398(3)
C1 C2 1.409(3)
C1 C7 1.463(2)
C2 C3 1.399(3)
C3 C4 1.379(3)
C3 H3 0.9500
C4 C5 1.388(3)
C4 H4 0.9500
C5 C6 1.379(3)
C6 H6 0.9500
C7 H7 0.9500
C8 C12 1.525(3)
C8 C9 1.529(2)
C8 H8 1.0000
C9 C10 1.537(2)
C9 H9A 0.9900
C9 H9B 0.9900
C10 C14 1.525(2)
C10 C13 1.530(2)
C11 C16 1.532(2)
C11 C15 1.534(2)
C11 C12 1.538(2)
C12 H12A 0.9900
C12 H12B 0.9900
C13 H13A 0.9800
C13 H13B 0.9800
C13 H13C 0.9800
C14 H14A 0.9800
C14 H14B 0.9800
C14 H14C 0.9800
C15 H15A 0.9800
C15 H15B 0.9800
C15 H15C 0.9800
C16 H16A 0.9800
C16 H16B 0.9800
C16 H16C 0.9800
O2 H2B 0.8400
O2 H2C 0.8400
O3 H3A 0.8399
O3 H3B 0.8400
O2A H2BA 0.8400
O2A H2D 0.8400
O3A H3AA 0.8399
O3A H3C 0.8401

loop_
_geom_hbond_atom_site_label_D
_geom_hbond_atom_site_label_H
_geom_hbond_atom_site_label_A
_geom_hbond_site_symmetry_A
_geom_hbond_distance_DH
_geom_hbond_distance_HA
_geom_hbond_distance_DA
_geom_hbond_angle_DHA
_geom_hbond_publ_flag
O1 H1A N1 . 0.84 1.87 2.628(2) 149 yes
O2 H2B N2 . 0.84 2.02 2.861(2) 175 yes
O3 H3A O2 5_666 0.84 2.24 3.059(2) 167 yes
O3 H3B O2 1_545 0.84 2.04 2.869(2) 168 yes
O2A H2BA N2 . 0.84 2.02 2.861(2) 175 yes
O2A H2D O3A 1_565 0.84 2.04 2.869(2) 170 yes
O3A H3AA O2A 5_666 0.84 2.24 3.059(2) 167 yes

loop_
_geom_torsion_atom_site_label_1
_geom_torsion_atom_site_label_2
_geom_torsion_atom_site_label_3
_geom_torsion_atom_site_label_4
_geom_torsion
C6 C1 C2 O1 179.19(17)
C7 C1 C2 O1 3.7(3)
C6 C1 C2 C3 0.2(3)
C7 C1 C2 C3 -175.29(17)
O1 C2 C3 C4 -178.91(17)
C1 C2 C3 C4 0.1(3)
C2 C3 C4 C5 0.2(3)
C3 C4 C5 C6 -0.8(3)
C3 C4 C5 Br1 177.42(15)
C4 C5 C6 C1 1.1(3)
Br1 C5 C6 C1 -177.13(13)
C2 C1 C6 C5 -0.8(3)
C7 C1 C6 C5 174.83(16)
C8 N1 C7 C1 176.84(16)
C6 C1 C7 N1 -178.48(17)
C2 C1 C7 N1 -2.9(3)
C7 N1 C8 C12 120.82(18)
C7 N1 C8 C9 -119.20(18)
N1 C8 C9 C10 -175.48(14)
C12 C8 C9 C10 -55.78(19)
C11 N2 C10 C14 -162.17(15)
C11 N2 C10 C13 80.49(19)
C11 N2 C10 C9 -43.4(2)
C8 C9 C10 N2 49.0(2)
C8 C9 C10 C14 165.96(15)
C8 C9 C10 C13 -75.08(19)
C10 N2 C11 C16 161.25(15)
C10 N2 C11 C15 -81.47(18)
C10 N2 C11 C12 42.7(2)
N1 C8 C12 C11 174.37(14)
C9 C8 C12 C11 55.37(19)
N2 C11 C12 C8 -48.0(2)
C16 C11 C12 C8 -164.17(15)
C15 C11 C12 C8 76.55(18)

_cod_database_fobs_code 2240625
